data_7120299
loop_
_publ_author_name
'Chen, Wen-Bin'
'Leng, Ji-Dong'
'Wang, Zi-Zhou'
'Chen, Yan-Cong'
'Miao, Yu'
'Tong, Mingliang'
'Dong, Wen'

_publ_section_title
;
 Reversible Crystal-to-Crystal Transformation from Trinuclear Cluster to
 1D Chain and Corresponding Spin Crossover (SCO) Behaviour Change
;
_journal_name_full 'Chem. Commun.'
_journal_paper_doi 10.1039/C7CC04036A
_journal_year 2017
_chemical_formula_moiety 'C17 H24 Fe3 N29 S5, C N S'
_chemical_formula_sum 'C18 H24 Fe3 N30 S6'
_chemical_formula_weight 1020.58
_chemical_name_systematic '[Fe3(NH2-trz)6(SCN)6]n (SCN)n'
_space_group_crystal_system monoclinic
_space_group_IT_number 14
_space_group_name_Hall '-P 2yn'
_space_group_name_H-M_alt 'P 1 21/n 1'
_symmetry_space_group_name_Hall '-P 2yn'
_symmetry_space_group_name_H-M 'P 1 21/n 1'
_atom_sites_solution_hydrogens mixed
_audit_creation_date 2017-04-18
_audit_creation_method
;
Olex2 1.2
(compiled 2017.03.28 svn.r3405 for OlexSys, GUI svn.r5335)
;
_audit_update_record
;
2017-05-24 deposited with the CCDC.
2017-06-19 downloaded from the CCDC.
;
_cell_angle_alpha 90
_cell_angle_beta 103.0041(15)
_cell_angle_gamma 90
_cell_formula_units_Z 4
_cell_length_a 11.3813(6)
_cell_length_b 21.4624(12)
_cell_length_c 16.7387(10)
_cell_measurement_reflns_used 5966
_cell_measurement_temperature 150(2)
_cell_measurement_theta_max 25.22
_cell_measurement_theta_min 2.27
_cell_volume 3983.9(4)
_computing_cell_refinement 'SAINT v8.37A (Bruker, 2015)'
_computing_data_reduction 'SAINT v8.37A (Bruker, 2015)'
_computing_molecular_graphics 'Olex2 (Dolomanov et al., 2009)'
_computing_publication_material 'Olex2 (Dolomanov et al., 2009)'
_computing_structure_refinement 'ShelXL (Sheldrick, 2015)'
_diffrn_ambient_temperature 150
_diffrn_measured_fraction_theta_full 0.995
_diffrn_measured_fraction_theta_max 0.995
_diffrn_measurement_device_type 'Bruker APEX-II CCD'
_diffrn_measurement_method '\f and \w scans'
_diffrn_radiation_type MoK\a
_diffrn_radiation_wavelength 0.71073
_diffrn_reflns_av_R_equivalents 0.1719
_diffrn_reflns_av_unetI/netI 0.1230
_diffrn_reflns_Laue_measured_fraction_full 0.995
_diffrn_reflns_Laue_measured_fraction_max 0.995
_diffrn_reflns_limit_h_max 13
_diffrn_reflns_limit_h_min -13
_diffrn_reflns_limit_k_max 25
_diffrn_reflns_limit_k_min -25
_diffrn_reflns_limit_l_max 20
_diffrn_reflns_limit_l_min -18
_diffrn_reflns_number 25754
_diffrn_reflns_point_group_measured_fraction_full 0.995
_diffrn_reflns_point_group_measured_fraction_max 0.995
_diffrn_reflns_theta_full 25.362
_diffrn_reflns_theta_max 25.362
_diffrn_reflns_theta_min 2.191
_diffrn_standards_number 0
_exptl_absorpt_coefficient_mu 1.453
_exptl_absorpt_correction_T_max 0.7452
_exptl_absorpt_correction_T_min 0.5932
_exptl_absorpt_correction_type multi-scan
_exptl_absorpt_process_details
'SADABS-2014/5 (Bruker,2014/5) was used for absorption correction. wR2(int) was 0.1081 before and 0.0592 after correction. The Ratio of minimum to maximum transmission is 0.7960. The \l/2 correction factor is Not present.'
_exptl_crystal_colour red
_exptl_crystal_colour_primary red
_exptl_crystal_density_diffrn 1.702
_exptl_crystal_description block
_exptl_crystal_F_000 2064
_exptl_crystal_size_max 0.145
_exptl_crystal_size_mid 0.097
_exptl_crystal_size_min 0.056
_refine_diff_density_max 1.505
_refine_diff_density_min -1.247
_refine_diff_density_rms 0.162
_refine_ls_extinction_method none
_refine_ls_goodness_of_fit_ref 1.061
_refine_ls_hydrogen_treatment constr
_refine_ls_matrix_type full
_refine_ls_number_parameters 517
_refine_ls_number_reflns 7275
_refine_ls_number_restraints 0
_refine_ls_restrained_S_all 1.061
_refine_ls_R_factor_all 0.1270
_refine_ls_R_factor_gt 0.0723
_refine_ls_shift/su_max 0.001
_refine_ls_shift/su_mean 0.000
_refine_ls_structure_factor_coef Fsqd
_refine_ls_weighting_details 'w=1/[\s^2^(Fo^2^)+(0.0999P)^2^+14.3100P] where P=(Fo^2^+2Fc^2^)/3'
_refine_ls_weighting_scheme calc
_refine_ls_wR_factor_gt 0.1838
_refine_ls_wR_factor_ref 0.2261
_reflns_Friedel_coverage 0.000
_reflns_number_gt 4662
_reflns_number_total 7275
_reflns_threshold_expression 'I > 2\s(I)'
_cod_data_source_file c7cc04036a2.cif
_cod_data_source_block a
_cod_database_code 7120299
_shelx_shelxl_version_number 2014/7
_shelx_space_group_comment
;
The symmetry employed for this shelxl refinement is uniquely defined
by the following loop, which should always be used as a source of
symmetry information in preference to the above space-group names.
They are only intended as comments.
;
_shelx_estimated_absorpt_t_max 0.923
_shelx_estimated_absorpt_t_min 0.817
_olex2_refinement_description
;
1. Fixed Uiso
 At 1.2 times of:
  All C(H) groups, All N(H,H) groups
2.a Riding coordinates:
 N4(H4A,H4B), N16(H16A,H16B), N20(H20A,H20B), N24(H24A)
2.b Rotating group:
 N8(H8A,H8B), N12(H12A,H12B), N24(H24B)
2.c Aromatic/amide H refined with riding coordinates:
 C1(H1), C2(H2), C3(H3), C4(H4), C5(H5), C6(H6), C7(H7), C8(H8), C9(H9),
 C10(H10), C11(H11), C12(H12)
;
_olex2_submission_special_instructions 'No special instructions were received'

loop_
_space_group_symop_operation_xyz
'x, y, z'
'-x+1/2, y+1/2, -z+1/2'
'-x, -y, -z'
'x-1/2, -y-1/2, z-1/2'

loop_
_atom_site_label
_atom_site_type_symbol
_atom_site_fract_x
_atom_site_fract_y
_atom_site_fract_z
_atom_site_U_iso_or_equiv
_atom_site_adp_type
_atom_site_occupancy
_atom_site_site_symmetry_order
_atom_site_calc_flag
_atom_site_refinement_flags_posn
Fe1 Fe 0.30143(8) 0.14921(5) 0.82228(5) 0.0187(3) Uani 1 1 d .
Fe2 Fe 0.43292(9) 0.17691(5) 0.63546(6) 0.0275(3) Uani 1 1 d .
Fe3 Fe 0.18640(9) 0.11333(5) 1.01923(5) 0.0232(3) Uani 1 1 d .
S1 S 0.3182(3) 0.03525(19) 0.4153(2) 0.0966(14) Uani 1 1 d .
S2 S 0.8351(2) 0.12106(12) 0.61492(13) 0.0480(6) Uani 1 1 d .
S3 S 0.46506(19) 0.38428(11) 0.52834(14) 0.0446(6) Uani 1 1 d .
S4 S 0.37399(18) 0.20719(11) 1.28412(11) 0.0401(5) Uani 1 1 d .
S5 S 0.28000(18) -0.06893(11) 1.18994(12) 0.0393(5) Uani 1 1 d .
S6 S 0.1303(4) -0.0864(2) 0.6535(3) 0.1163(16) Uani 1 1 d .
N1 N 0.3737(5) 0.0837(3) 0.7641(3) 0.0224(13) Uani 1 1 d .
N2 N 0.4212(5) 0.0932(3) 0.6948(3) 0.0257(14) Uani 1 1 d .
N3 N 0.4451(5) -0.0044(3) 0.7318(3) 0.0258(13) Uani 1 1 d .
N4 N 0.4903(6) -0.0657(3) 0.7417(4) 0.0350(16) Uani 1 1 d .
H4A H 0.5144 -0.0803 0.6974 0.042 Uiso 1 1 d R
H4B H 0.4383 -0.0928 0.7569 0.042 Uiso 1 1 d R
N5 N 0.2074(5) 0.1834(3) 0.7161(3) 0.0214(13) Uani 1 1 d .
N6 N 0.2541(5) 0.1923(3) 0.6468(3) 0.0243(13) Uani 1 1 d .
N7 N 0.0704(5) 0.2251(3) 0.6199(3) 0.0274(14) Uani 1 1 d .
N8 N -0.0375(5) 0.2516(4) 0.5729(4) 0.0375(17) Uani 1 1 d .
H8A H -0.0992 0.2258 0.5729 0.045 Uiso 1 1 d GR
H8B H -0.0531 0.2884 0.5938 0.045 Uiso 1 1 d GR
N9 N 0.4323(5) 0.2089(3) 0.8178(3) 0.0237(13) Uani 1 1 d .
N10 N 0.4786(5) 0.2205(3) 0.7493(3) 0.0249(13) Uani 1 1 d .
N11 N 0.5689(6) 0.2807(3) 0.8483(4) 0.0359(16) Uani 1 1 d .
N12 N 0.6444(8) 0.3246(4) 0.8966(4) 0.055(2) Uani 1 1 d .
H12A H 0.7113 0.3271 0.8782 0.066 Uiso 1 1 d GR
H12B H 0.6086 0.3617 0.8922 0.066 Uiso 1 1 d GR
N13 N 0.1692(5) 0.0899(3) 0.8259(3) 0.0233(13) Uani 1 1 d .
N14 N 0.1271(5) 0.0742(3) 0.8955(3) 0.0229(13) Uani 1 1 d .
N15 N 0.0231(5) 0.0228(3) 0.7913(3) 0.0267(14) Uani 1 1 d .
N16 N -0.0647(5) -0.0176(3) 0.7453(4) 0.0385(17) Uani 1 1 d .
H16A H -0.0429 -0.0318 0.7000 0.046 Uiso 1 1 d R
H16B H -0.1389 -0.0001 0.7319 0.046 Uiso 1 1 d R
N17 N 0.2257(5) 0.2130(3) 0.8827(3) 0.0207(13) Uani 1 1 d .
N18 N 0.1843(5) 0.2015(3) 0.9535(3) 0.0223(13) Uani 1 1 d .
N19 N 0.1573(5) 0.3000(3) 0.9225(3) 0.0246(13) Uani 1 1 d .
N20 N 0.1233(6) 0.3636(3) 0.9234(4) 0.0314(15) Uani 1 1 d .
H20A H 0.1656 0.3833 0.8913 0.038 Uiso 1 1 d R
H20B H 0.1538 0.3773 0.9747 0.038 Uiso 1 1 d R
N21 N 0.4047(5) 0.1174(3) 0.9276(3) 0.0213(13) Uani 1 1 d .
N22 N 0.3694(5) 0.1059(3) 0.9991(3) 0.0252(13) Uani 1 1 d .
N23 N 0.5589(5) 0.0814(3) 1.0177(3) 0.0271(14) Uani 1 1 d .
N24 N 0.6738(5) 0.0569(4) 1.0575(4) 0.0374(17) Uani 1 1 d .
H24A H 0.7172 0.0872 1.0884 0.045 Uiso 1 1 d R
H24B H 0.7140 0.0458 1.0205 0.045 Uiso 1 1 d GR
N25 N 0.3897(6) 0.1304(3) 0.5261(4) 0.0425(18) Uani 1 1 d .
N26 N 0.6136(7) 0.1623(3) 0.6405(4) 0.0386(17) Uani 1 1 d .
N27 N 0.4330(6) 0.2636(4) 0.5817(4) 0.0377(16) Uani 1 1 d .
N28 N 0.2535(6) 0.1594(3) 1.1315(3) 0.0306(15) Uani 1 1 d .
N29 N 0.2108(6) 0.0237(3) 1.0717(4) 0.0317(15) Uani 1 1 d .
N30 N 0.2363(12) -0.1424(5) 0.7984(6) 0.085(4) Uani 1 1 d .
C1 C 0.3909(6) 0.0253(3) 0.7843(4) 0.0233(15) Uani 1 1 d .
H1 H 0.3682 0.0062 0.8298 0.028 Uiso 1 1 calc R
C2 C 0.4625(6) 0.0393(4) 0.6772(4) 0.0292(17) Uani 1 1 d .
H2 H 0.4993 0.0318 0.6325 0.035 Uiso 1 1 calc R
C3 C 0.0957(6) 0.2038(4) 0.6971(4) 0.0264(16) Uani 1 1 d .
H3 H 0.0413 0.2035 0.7326 0.032 Uiso 1 1 calc R
C4 C 0.1705(6) 0.2169(4) 0.5913(4) 0.0307(18) Uani 1 1 d .
H4 H 0.1783 0.2278 0.5377 0.037 Uiso 1 1 calc R
C5 C 0.4888(6) 0.2461(4) 0.8764(4) 0.0259(16) Uani 1 1 d .
H5 H 0.4750 0.2481 0.9302 0.031 Uiso 1 1 calc R
C6 C 0.5588(7) 0.2646(4) 0.7693(4) 0.038(2) Uani 1 1 d .
H6 H 0.6033 0.2827 0.7335 0.045 Uiso 1 1 calc R
C7 C 0.1024(6) 0.0584(4) 0.7639(4) 0.0281(17) Uani 1 1 d .
H7 H 0.1096 0.0607 0.7085 0.034 Uiso 1 1 calc R
C8 C 0.0415(6) 0.0333(4) 0.8722(4) 0.0298(17) Uani 1 1 d .
H8 H -0.0017 0.0136 0.9076 0.036 Uiso 1 1 calc R
C9 C 0.2075(6) 0.2722(4) 0.8653(4) 0.0255(16) Uani 1 1 d .
H9 H 0.2264 0.2926 0.8194 0.031 Uiso 1 1 calc R
C10 C 0.1463(6) 0.2547(4) 0.9757(4) 0.0270(17) Uani 1 1 d .
H10 H 0.1150 0.2606 1.0232 0.032 Uiso 1 1 calc R
C11 C 0.5206(6) 0.1025(4) 0.9401(4) 0.0269(17) Uani 1 1 d .
H11 H 0.5689 0.1061 0.9009 0.032 Uiso 1 1 calc R
C12 C 0.4624(6) 0.0843(4) 1.0530(4) 0.0297(17) Uani 1 1 d .
H12 H 0.4624 0.0726 1.1077 0.036 Uiso 1 1 calc R
C13 C 0.3611(7) 0.0910(5) 0.4806(5) 0.039(2) Uani 1 1 d .
C14 C 0.7049(8) 0.1447(4) 0.6319(4) 0.036(2) Uani 1 1 d .
C15 C 0.4469(6) 0.3136(4) 0.5605(4) 0.0318(18) Uani 1 1 d .
C16 C 0.3029(6) 0.1788(4) 1.1959(4) 0.0287(17) Uani 1 1 d .
C17 C 0.2416(6) -0.0140(4) 1.1219(4) 0.0291(17) Uani 1 1 d .
C18 C 0.1837(11) -0.1175(6) 0.7430(7) 0.061(3) Uani 1 1 d .

loop_
_atom_site_aniso_label
_atom_site_aniso_U_11
_atom_site_aniso_U_22
_atom_site_aniso_U_33
_atom_site_aniso_U_23
_atom_site_aniso_U_13
_atom_site_aniso_U_12
Fe1 0.0166(5) 0.0270(6) 0.0127(4) 0.0009(4) 0.0036(3) -0.0012(4)
Fe2 0.0222(5) 0.0308(6) 0.0274(6) 0.0023(4) 0.0011(4) -0.0004(5)
Fe3 0.0213(5) 0.0323(6) 0.0164(5) 0.0025(4) 0.0052(4) -0.0005(5)
S1 0.0534(16) 0.123(3) 0.096(2) -0.068(2) -0.0214(16) 0.0328(19)
S2 0.0371(12) 0.0608(16) 0.0436(12) 0.0073(11) 0.0036(9) -0.0014(11)
S3 0.0310(11) 0.0480(14) 0.0602(14) 0.0121(11) 0.0218(10) 0.0083(10)
S4 0.0348(11) 0.0565(14) 0.0252(10) -0.0039(9) -0.0011(8) -0.0030(10)
S5 0.0333(11) 0.0546(14) 0.0314(10) 0.0167(9) 0.0102(8) 0.0098(10)
S6 0.091(3) 0.092(3) 0.181(5) -0.035(3) 0.062(3) 0.005(2)
N1 0.017(3) 0.030(4) 0.020(3) -0.003(2) 0.004(2) 0.000(3)
N2 0.025(3) 0.039(4) 0.015(3) 0.007(3) 0.008(2) -0.001(3)
N3 0.026(3) 0.027(3) 0.024(3) -0.002(3) 0.004(2) 0.002(3)
N4 0.053(4) 0.028(4) 0.026(3) 0.002(3) 0.014(3) 0.009(3)
N5 0.016(3) 0.029(3) 0.019(3) -0.001(2) 0.005(2) 0.002(3)
N6 0.023(3) 0.039(4) 0.012(3) 0.004(2) 0.007(2) 0.002(3)
N7 0.025(3) 0.038(4) 0.019(3) 0.010(3) 0.004(2) 0.009(3)
N8 0.025(3) 0.057(5) 0.030(3) 0.015(3) 0.005(3) 0.011(3)
N9 0.021(3) 0.034(4) 0.017(3) -0.001(2) 0.006(2) -0.003(3)
N10 0.020(3) 0.034(4) 0.020(3) -0.004(3) 0.004(2) -0.002(3)
N11 0.033(4) 0.050(4) 0.025(3) -0.008(3) 0.007(3) -0.014(3)
N12 0.060(5) 0.064(5) 0.042(4) -0.017(4) 0.014(4) -0.043(5)
N13 0.019(3) 0.034(4) 0.018(3) -0.001(2) 0.007(2) 0.002(3)
N14 0.021(3) 0.031(4) 0.017(3) 0.000(2) 0.005(2) -0.006(3)
N15 0.023(3) 0.036(4) 0.021(3) -0.003(3) 0.002(2) 0.000(3)
N16 0.025(3) 0.060(5) 0.029(3) -0.015(3) 0.003(3) -0.019(3)
N17 0.017(3) 0.031(4) 0.014(3) 0.000(2) 0.003(2) -0.003(3)
N18 0.023(3) 0.033(4) 0.012(3) -0.001(2) 0.006(2) -0.005(3)
N19 0.024(3) 0.028(3) 0.020(3) 0.004(2) 0.001(2) -0.001(3)
N20 0.042(4) 0.028(4) 0.024(3) 0.004(3) 0.008(3) 0.004(3)
N21 0.019(3) 0.030(3) 0.017(3) 0.000(2) 0.007(2) -0.002(3)
N22 0.022(3) 0.036(4) 0.019(3) 0.005(3) 0.006(2) 0.001(3)
N23 0.022(3) 0.036(4) 0.020(3) 0.003(3) -0.004(2) 0.006(3)
N24 0.023(3) 0.064(5) 0.023(3) 0.005(3) 0.001(2) 0.015(3)
N25 0.033(4) 0.033(4) 0.052(4) 0.008(4) -0.009(3) -0.007(3)
N26 0.046(4) 0.046(4) 0.023(3) 0.002(3) 0.005(3) -0.002(4)
N27 0.028(4) 0.047(5) 0.041(4) -0.007(4) 0.013(3) -0.001(4)
N28 0.033(3) 0.039(4) 0.021(3) 0.003(3) 0.008(3) -0.002(3)
N29 0.031(3) 0.040(4) 0.025(3) 0.002(3) 0.007(3) -0.005(3)
N30 0.132(10) 0.074(7) 0.068(6) -0.051(6) 0.060(7) -0.032(7)
C1 0.025(4) 0.026(4) 0.019(3) 0.003(3) 0.004(3) 0.003(3)
C2 0.028(4) 0.041(5) 0.019(3) 0.000(3) 0.005(3) 0.001(4)
C3 0.023(4) 0.035(4) 0.019(3) 0.001(3) 0.003(3) 0.001(3)
C4 0.027(4) 0.050(5) 0.015(3) 0.007(3) 0.005(3) 0.003(4)
C5 0.020(3) 0.036(4) 0.023(3) -0.001(3) 0.009(3) -0.009(3)
C6 0.032(4) 0.060(6) 0.022(4) 0.002(4) 0.008(3) -0.011(4)
C7 0.026(4) 0.038(5) 0.021(3) -0.005(3) 0.007(3) -0.002(4)
C8 0.020(4) 0.044(5) 0.025(4) 0.003(3) 0.005(3) -0.001(4)
C9 0.025(4) 0.036(5) 0.015(3) -0.001(3) 0.005(3) -0.002(3)
C10 0.030(4) 0.035(5) 0.016(3) 0.000(3) 0.007(3) -0.008(4)
C11 0.027(4) 0.037(5) 0.016(3) 0.002(3) 0.004(3) -0.004(3)
C12 0.022(4) 0.044(5) 0.023(3) 0.006(3) 0.004(3) 0.007(4)
C13 0.022(4) 0.054(6) 0.041(5) 0.012(4) 0.003(3) 0.007(4)
C14 0.042(5) 0.040(5) 0.025(4) 0.005(3) 0.003(4) -0.008(4)
C15 0.021(4) 0.051(6) 0.026(4) -0.006(4) 0.010(3) -0.005(4)
C16 0.022(4) 0.037(5) 0.029(4) 0.003(3) 0.009(3) 0.003(3)
C17 0.025(4) 0.039(5) 0.023(4) -0.001(4) 0.004(3) 0.000(4)
C18 0.070(7) 0.061(7) 0.052(6) -0.035(6) 0.013(6) -0.010(6)

loop_
_atom_type_symbol
_atom_type_description
_atom_type_scat_dispersion_real
_atom_type_scat_dispersion_imag
_atom_type_scat_source
C C 0.0033 0.0016 'International Tables Vol C Tables 4.2.6.8 and 6.1.1.4'
H H 0.0000 0.0000 'International Tables Vol C Tables 4.2.6.8 and 6.1.1.4'
Fe Fe 0.3463 0.8444 'International Tables Vol C Tables 4.2.6.8 and 6.1.1.4'
N N 0.0061 0.0033 'International Tables Vol C Tables 4.2.6.8 and 6.1.1.4'
S S 0.1246 0.1234 'International Tables Vol C Tables 4.2.6.8 and 6.1.1.4'

loop_
_geom_angle_atom_site_label_1
_geom_angle_atom_site_label_2
_geom_angle_atom_site_label_3
_geom_angle
_geom_angle_site_symmetry_3
N1 Fe1 N5 91.3(2) .
N1 Fe1 N17 178.0(2) .
N1 Fe1 N21 87.9(2) .
N5 Fe1 N17 89.6(2) .
N5 Fe1 N21 176.5(2) .
N9 Fe1 N1 92.4(2) .
N9 Fe1 N5 89.1(2) .
N9 Fe1 N13 179.4(2) .
N9 Fe1 N17 89.4(2) .
N9 Fe1 N21 87.5(2) .
N13 Fe1 N1 87.8(2) .
N13 Fe1 N5 90.3(2) .
N13 Fe1 N17 90.5(2) .
N13 Fe1 N21 93.0(2) .
N21 Fe1 N17 91.3(2) .
N2 Fe2 N6 85.7(2) .
N2 Fe2 N10 88.9(2) .
N10 Fe2 N6 84.0(2) .
N25 Fe2 N2 88.7(3) .
N25 Fe2 N6 96.5(3) .
N25 Fe2 N10 177.5(3) .
N25 Fe2 N26 90.0(3) .
N25 Fe2 N27 94.2(3) .
N26 Fe2 N2 91.1(3) .
N26 Fe2 N6 172.7(2) .
N26 Fe2 N10 89.4(2) .
N26 Fe2 N27 93.2(3) .
N27 Fe2 N2 174.7(2) .
N27 Fe2 N6 89.6(2) .
N27 Fe2 N10 88.3(3) .
N14 Fe3 S3 88.06(15) 4_566
N18 Fe3 S3 96.49(16) 4_566
N18 Fe3 N14 83.7(2) .
N18 Fe3 N22 83.6(2) .
N22 Fe3 S3 173.89(16) 4_566
N22 Fe3 N14 85.9(2) .
N28 Fe3 S3 95.80(18) 4_566
N28 Fe3 N14 173.1(2) .
N28 Fe3 N18 90.2(2) .
N28 Fe3 N22 90.3(2) .
N29 Fe3 S3 91.86(18) 4_566
N29 Fe3 N14 91.6(2) .
N29 Fe3 N18 170.2(2) .
N29 Fe3 N22 87.5(2) .
N29 Fe3 N28 94.0(2) .
C15 S3 Fe3 103.7(3) 4_665
N2 N1 Fe1 125.5(5) .
C1 N1 Fe1 127.5(5) .
C1 N1 N2 107.0(6) .
N1 N2 Fe2 127.0(5) .
C2 N2 Fe2 126.5(5) .
C2 N2 N1 106.4(6) .
C1 N3 N4 125.2(6) .
C1 N3 C2 105.9(6) .
C2 N3 N4 128.3(6) .
N3 N4 H4A 113.5 .
N3 N4 H4B 112.8 .
H4A N4 H4B 110.3 .
N6 N5 Fe1 124.3(4) .
C3 N5 Fe1 129.3(5) .
C3 N5 N6 106.4(5) .
N5 N6 Fe2 127.5(4) .
C4 N6 Fe2 124.8(5) .
C4 N6 N5 107.4(5) .
C3 N7 N8 130.0(6) .
C3 N7 C4 106.5(6) .
C4 N7 N8 123.5(5) .
N7 N8 H8A 109.4 .
N7 N8 H8B 111.1 .
H8A N8 H8B 108.7 .
N10 N9 Fe1 125.2(4) .
C5 N9 Fe1 127.7(5) .
C5 N9 N10 107.1(6) .
N9 N10 Fe2 127.8(4) .
C6 N10 Fe2 125.2(5) .
C6 N10 N9 107.0(6) .
C5 N11 N12 123.2(6) .
C5 N11 C6 106.7(6) .
C6 N11 N12 130.1(7) .
N11 N12 H12A 107.7 .
N11 N12 H12B 110.1 .
H12A N12 H12B 109.2 .
N14 N13 Fe1 125.8(4) .
C7 N13 Fe1 127.5(5) .
C7 N13 N14 106.6(6) .
N13 N14 Fe3 127.2(4) .
C8 N14 Fe3 126.1(5) .
C8 N14 N13 106.7(5) .
C7 N15 N16 127.7(6) .
C7 N15 C8 106.6(6) .
C8 N15 N16 125.7(6) .
N15 N16 H16A 111.8 .
N15 N16 H16B 112.7 .
H16A N16 H16B 110.5 .
N18 N17 Fe1 125.0(5) .
C9 N17 Fe1 127.9(5) .
C9 N17 N18 107.1(6) .
N17 N18 Fe3 127.9(5) .
C10 N18 Fe3 125.5(4) .
C10 N18 N17 106.6(6) .
C9 N19 N20 126.1(6) .
C10 N19 N20 128.5(6) .
C10 N19 C9 105.4(6) .
N19 N20 H20A 105.1 .
N19 N20 H20B 106.2 .
H20A N20 H20B 105.7 .
N22 N21 Fe1 127.0(4) .
C11 N21 Fe1 125.9(4) .
C11 N21 N22 107.1(5) .
N21 N22 Fe3 126.7(4) .
C12 N22 Fe3 124.7(5) .
C12 N22 N21 108.4(6) .
C11 N23 N24 129.4(6) .
C11 N23 C12 106.5(6) .
C12 N23 N24 124.0(6) .
N23 N24 H24A 109.1 .
N23 N24 H24B 109.8 .
H24A N24 H24B 107.1 .
C13 N25 Fe2 159.8(7) .
C14 N26 Fe2 165.8(7) .
C15 N27 Fe2 170.4(6) .
C16 N28 Fe3 170.6(6) .
C17 N29 Fe3 157.9(6) .
N1 C1 N3 110.5(6) .
N1 C1 H1 124.7 .
N3 C1 H1 124.7 .
N2 C2 N3 110.2(6) .
N2 C2 H2 124.9 .
N3 C2 H2 124.9 .
N5 C3 N7 109.5(6) .
N5 C3 H3 125.2 .
N7 C3 H3 125.2 .
N6 C4 N7 110.2(6) .
N6 C4 H4 124.9 .
N7 C4 H4 124.9 .
N9 C5 N11 109.4(6) .
N9 C5 H5 125.3 .
N11 C5 H5 125.3 .
N10 C6 N11 109.7(7) .
N10 C6 H6 125.1 .
N11 C6 H6 125.1 .
N13 C7 N15 109.5(6) .
N13 C7 H7 125.2 .
N15 C7 H7 125.2 .
N14 C8 N15 110.5(6) .
N14 C8 H8 124.7 .
N15 C8 H8 124.7 .
N17 C9 N19 109.9(6) .
N17 C9 H9 125.1 .
N19 C9 H9 125.1 .
N18 C10 N19 111.0(6) .
N18 C10 H10 124.5 .
N19 C10 H10 124.5 .
N21 C11 N23 109.1(6) .
N21 C11 H11 125.5 .
N23 C11 H11 125.5 .
N22 C12 N23 108.9(6) .
N22 C12 H12 125.6 .
N23 C12 H12 125.6 .
N25 C13 S1 179.1(8) .
N26 C14 S2 177.1(7) .
N27 C15 S3 178.8(7) .
N28 C16 S4 178.3(7) .
N29 C17 S5 177.4(7) .
N30 C18 S6 167.7(12) .

loop_
_geom_bond_atom_site_label_1
_geom_bond_atom_site_label_2
_geom_bond_distance
_geom_bond_site_symmetry_2
Fe1 N1 1.991(6) .
Fe1 N5 1.996(5) .
Fe1 N9 1.979(6) .
Fe1 N13 1.982(6) .
Fe1 N17 2.009(6) .
Fe1 N21 2.006(5) .
Fe2 N2 2.072(6) .
Fe2 N6 2.112(6) .
Fe2 N10 2.081(6) .
Fe2 N25 2.046(8) .
Fe2 N26 2.063(8) .
Fe2 N27 2.067(8) .
Fe3 S3 2.558(2) 4_566
Fe3 N14 2.196(5) .
Fe3 N18 2.188(6) .
Fe3 N22 2.189(6) .
Fe3 N28 2.109(6) .
Fe3 N29 2.107(7) .
S1 C13 1.619(10) .
S2 C14 1.650(10) .
S3 Fe3 2.558(2) 4_665
S3 C15 1.638(10) .
S4 C16 1.634(8) .
S5 C17 1.629(8) .
S6 C18 1.628(14) .
N1 N2 1.400(8) .
N1 C1 1.301(9) .
N2 C2 1.308(10) .
N3 N4 1.410(9) .
N3 C1 1.341(9) .
N3 C2 1.354(9) .
N4 H4A 0.9011 .
N4 H4B 0.9060 .
N5 N6 1.393(7) .
N5 C3 1.314(9) .
N6 C4 1.285(9) .
N7 N8 1.420(8) .
N7 C3 1.339(9) .
N7 C4 1.343(9) .
N8 H8A 0.8951 .
N8 H8B 0.8962 .
N9 N10 1.387(8) .
N9 C5 1.315(9) .
N10 C6 1.306(10) .
N11 N12 1.403(9) .
N11 C5 1.340(9) .
N11 C6 1.346(9) .
N12 H12A 0.8849 .
N12 H12B 0.8893 .
N13 N14 1.397(7) .
N13 C7 1.326(9) .
N14 C8 1.305(9) .
N15 N16 1.413(8) .
N15 C7 1.340(9) .
N15 C8 1.342(9) .
N16 H16A 0.9008 .
N16 H16B 0.9056 .
N17 N18 1.392(7) .
N17 C9 1.309(9) .
N18 C10 1.303(9) .
N19 N20 1.419(8) .
N19 C9 1.359(9) .
N19 C10 1.343(9) .
N20 H20A 0.9032 .
N20 H20B 0.9002 .
N21 N22 1.369(7) .
N21 C11 1.327(9) .
N22 C12 1.310(9) .
N23 N24 1.428(8) .
N23 C11 1.351(8) .
N23 C12 1.360(9) .
N24 H24A 0.9056 .
N24 H24B 0.8820 .
N25 C13 1.136(11) .
N26 C14 1.146(11) .
N27 C15 1.152(11) .
N28 C16 1.173(9) .
N29 C17 1.162(9) .
N30 C18 1.120(15) .
C1 H1 0.9500 .
C2 H2 0.9500 .
C3 H3 0.9500 .
C4 H4 0.9500 .
C5 H5 0.9500 .
C6 H6 0.9500 .
C7 H7 0.9500 .
C8 H8 0.9500 .
C9 H9 0.9500 .
C10 H10 0.9500 .
C11 H11 0.9500 .
C12 H12 0.9500 .

loop_
_geom_torsion_atom_site_label_1
_geom_torsion_atom_site_label_2
_geom_torsion_atom_site_label_3
_geom_torsion_atom_site_label_4
_geom_torsion
Fe1 N1 N2 Fe2 1.3(7)
Fe1 N1 N2 C2 178.2(5)
Fe1 N1 C1 N3 -178.2(4)
Fe1 N5 N6 Fe2 -3.2(8)
Fe1 N5 N6 C4 -177.7(5)
Fe1 N5 C3 N7 177.4(5)
Fe1 N9 N10 Fe2 -3.3(8)
Fe1 N9 N10 C6 176.9(5)
Fe1 N9 C5 N11 -178.0(5)
Fe1 N13 N14 Fe3 3.5(8)
Fe1 N13 N14 C8 -179.0(5)
Fe1 N13 C7 N15 179.6(5)
Fe1 N17 N18 Fe3 -0.5(7)
Fe1 N17 N18 C10 177.5(4)
Fe1 N17 C9 N19 -178.1(4)
Fe1 N21 N22 Fe3 3.9(8)
Fe1 N21 N22 C12 178.7(5)
Fe1 N21 C11 N23 -178.5(5)
Fe2 N2 C2 N3 176.4(4)
Fe2 N6 C4 N7 -174.7(5)
Fe2 N10 C6 N11 -177.9(5)
Fe3 N14 C8 N15 175.7(5)
Fe3 N18 C10 N19 179.7(4)
Fe3 N22 C12 N23 174.9(5)
N1 N2 C2 N3 -0.6(7)
N2 N1 C1 N3 -0.9(7)
N4 N3 C1 N1 171.6(6)
N4 N3 C2 N2 -170.6(6)
N5 N6 C4 N7 0.1(9)
N6 N5 C3 N7 -0.3(8)
N8 N7 C3 N5 -179.7(7)
N8 N7 C4 N6 179.8(7)
N9 N10 C6 N11 1.9(9)
N10 N9 C5 N11 0.0(8)
N12 N11 C5 N9 -179.4(7)
N12 N11 C6 N10 178.7(8)
N13 N14 C8 N15 -1.8(8)
N14 N13 C7 N15 -1.5(8)
N16 N15 C7 N13 179.7(6)
N16 N15 C8 N14 -178.4(6)
N17 N18 C10 N19 1.7(7)
N18 N17 C9 N19 0.9(7)
N20 N19 C9 N17 -179.1(6)
N20 N19 C10 N18 178.1(6)
N21 N22 C12 N23 0.0(9)
N22 N21 C11 N23 0.5(8)
N24 N23 C11 N21 176.1(7)
N24 N23 C12 N22 -176.5(7)
C1 N1 N2 Fe2 -176.0(4)
C1 N1 N2 C2 0.9(7)
C1 N3 C2 N2 0.0(8)
C2 N3 C1 N1 0.6(7)
C3 N5 N6 Fe2 174.7(5)
C3 N5 N6 C4 0.2(8)
C3 N7 C4 N6 -0.2(9)
C4 N7 C3 N5 0.3(9)
C5 N9 N10 Fe2 178.6(5)
C5 N9 N10 C6 -1.1(8)
C5 N11 C6 N10 -1.9(10)
C6 N11 C5 N9 1.1(9)
C7 N13 N14 Fe3 -175.5(5)
C7 N13 N14 C8 2.1(7)
C7 N15 C8 N14 0.9(8)
C8 N15 C7 N13 0.5(8)
C9 N17 N18 Fe3 -179.6(4)
C9 N17 N18 C10 -1.6(7)
C9 N19 C10 N18 -1.2(8)
C10 N19 C9 N17 0.1(7)
C11 N21 N22 Fe3 -175.1(5)
C11 N21 N22 C12 -0.3(8)
C11 N23 C12 N22 0.3(9)
C12 N23 C11 N21 -0.5(8)
